data_4120058
loop_
_publ_author_name
'Thomas W. Myers'
'Louise A. Berben'

_publ_section_title
;
 Aluminum-Ligand Cooperative N-H Bond Activation and an Example of
 Dehydrogenative Coupling
;
_journal_name_full 'Journal of the American Chemical Society'
_journal_page_first 9988
_journal_page_last 9990
_journal_paper_doi 10.1021/ja4032874
_journal_volume 135
_journal_year 2013
_chemical_formula_sum 'C58 H72 Al N4'
_chemical_formula_weight 852.18
_chemical_name_systematic
; 
 ? 
;
_space_group_IT_number 2
_symmetry_cell_setting triclinic
_symmetry_space_group_name_Hall '-P 1'
_symmetry_space_group_name_H-M 'P -1'
_atom_sites_solution_hydrogens geom
_atom_sites_solution_primary direct
_atom_sites_solution_secondary difmap
_audit_creation_method SHELXL-97
_cell_angle_alpha 82.302(4)
_cell_angle_beta 75.827(4)
_cell_angle_gamma 83.803(5)
_cell_formula_units_Z 2
_cell_length_a 11.2186(8)
_cell_length_b 11.9316(7)
_cell_length_c 19.0121(12)
_cell_measurement_reflns_used 90
_cell_measurement_temperature 90(2)
_cell_measurement_theta_max 28.84
_cell_measurement_theta_min 2.48
_cell_volume 2437.7(3)
_computing_cell_refinement 'Bruker Duo'
_computing_data_collection 'Bruker Duo'
_computing_data_reduction 'Bruker Saint'
_computing_molecular_graphics 'Bruker Shelxtl'
_computing_publication_material 'Bruker Shelxtl'
_computing_structure_refinement 'SHELXL-97 (Sheldrick, 2008)'
_computing_structure_solution 'SHELXS-97 (Sheldrick, 2008)'
_diffrn_ambient_temperature 90(2)
_diffrn_measured_fraction_theta_full 0.974
_diffrn_measured_fraction_theta_max 0.974
_diffrn_measurement_device_type 'CCD area detector'
_diffrn_measurement_method 'phi and omega scans'
_diffrn_radiation_monochromator graphite
_diffrn_radiation_source 'fine-focus sealed tube'
_diffrn_radiation_type CuK\a
_diffrn_radiation_wavelength 1.54178
_diffrn_reflns_av_R_equivalents 0.0461
_diffrn_reflns_av_sigmaI/netI 0.0776
_diffrn_reflns_limit_h_max 12
_diffrn_reflns_limit_h_min -11
_diffrn_reflns_limit_k_max 14
_diffrn_reflns_limit_k_min -11
_diffrn_reflns_limit_l_max 22
_diffrn_reflns_limit_l_min -15
_diffrn_reflns_number 10259
_diffrn_reflns_theta_full 66.53
_diffrn_reflns_theta_max 66.53
_diffrn_reflns_theta_min 2.41
_exptl_absorpt_coefficient_mu 0.671
_exptl_absorpt_correction_T_max 0.9245
_exptl_absorpt_correction_T_min 0.8843
_exptl_absorpt_correction_type numerical
_exptl_absorpt_process_details SADABS
_exptl_crystal_colour blue
_exptl_crystal_density_diffrn 1.161
_exptl_crystal_description block
_exptl_crystal_F_000 922
_exptl_crystal_size_max 0.19
_exptl_crystal_size_mid 0.15
_exptl_crystal_size_min 0.12
_refine_diff_density_max 0.736
_refine_diff_density_min -0.636
_refine_diff_density_rms 0.091
_refine_ls_extinction_method none
_refine_ls_goodness_of_fit_ref 1.035
_refine_ls_hydrogen_treatment constr
_refine_ls_matrix_type full
_refine_ls_number_parameters 568
_refine_ls_number_reflns 7532
_refine_ls_number_restraints 0
_refine_ls_restrained_S_all 1.035
_refine_ls_R_factor_all 0.0846
_refine_ls_R_factor_gt 0.0683
_refine_ls_shift/su_max 0.000
_refine_ls_shift/su_mean 0.000
_refine_ls_structure_factor_coef Fsqd
_refine_ls_weighting_details 'calc w=1/[\s^2^(Fo^2^)+(0.1311P)^2^+0.2946P] where P=(Fo^2^+2Fc^2^)/3'
_refine_ls_weighting_scheme calc
_refine_ls_wR_factor_gt 0.1752
_refine_ls_wR_factor_ref 0.1921
_reflns_number_gt 5991
_reflns_number_total 7532
_reflns_threshold_expression >2sigma(I)
_cod_data_source_file ja4032874_si_002_3.cif
_cod_data_source_block twm150
_cod_database_code 4120058

loop_
_symmetry_equiv_pos_as_xyz
'x, y, z'
'-x, -y, -z'

loop_
_atom_site_label
_atom_site_type_symbol
_atom_site_fract_x
_atom_site_fract_y
_atom_site_fract_z
_atom_site_U_iso_or_equiv
_atom_site_adp_type
_atom_site_occupancy
_atom_site_symmetry_multiplicity
_atom_site_calc_flag
_atom_site_refinement_flags
Al1 Al 0.94346(6) 0.28667(5) 0.30431(4) 0.0185(2) Uani 1 1 d .
N1 N 0.81674(18) 0.29050(15) 0.39216(11) 0.0180(4) Uani 1 1 d .
N2 N 1.04266(18) 0.22274(16) 0.36482(11) 0.0187(4) Uani 1 1 d .
N3 N 1.02543(18) 0.17213(16) 0.24314(11) 0.0193(4) Uani 1 1 d .
N4 N 0.90800(19) 0.41964(17) 0.25323(12) 0.0234(5) Uani 1 1 d .
H4A H 0.8282 0.4270 0.2558 0.028 Uiso 1 1 calc R
C21 C 0.6579(2) 0.19400(18) 0.53706(15) 0.0245(6) Uani 1 1 d .
H21A H 0.6285 0.1826 0.4960 0.029 Uiso 1 1 calc R
C44 C 0.9597(2) 0.51513(19) 0.21117(13) 0.0203(5) Uani 1 1 d .
C6 C 1.1365(2) 0.14406(18) 0.33401(14) 0.0188(5) Uani 1 1 d .
C45 C 0.8801(2) 0.6044(2) 0.18577(13) 0.0218(5) Uani 1 1 d .
C5 C 1.2033(2) 0.07914(19) 0.37925(14) 0.0209(5) Uani 1 1 d .
H5A H 1.2765 0.0352 0.3592 0.025 Uiso 1 1 calc R
C26 C 1.2331(2) 0.05930(19) 0.21568(14) 0.0211(5) Uani 1 1 d .
C9 C 0.7139(2) 0.47798(19) 0.41992(13) 0.0200(5) Uani 1 1 d .
C46 C 0.9321(3) 0.7018(2) 0.14666(14) 0.0247(6) Uani 1 1 d .
H46A H 0.8798 0.7615 0.1293 0.030 Uiso 1 1 calc R
C4 C 1.1618(2) 0.07890(19) 0.45492(14) 0.0223(5) Uani 1 1 d .
H4B H 1.2119 0.0429 0.4864 0.027 Uiso 1 1 calc R
C53 C 1.1735(2) 0.4382(2) 0.22870(14) 0.0231(5) Uani 1 1 d .
H53A H 1.1371 0.3636 0.2348 0.028 Uiso 1 1 calc R
C32 C 0.9809(2) 0.12988(19) 0.18754(14) 0.0201(5) Uani 1 1 d .
C20 C 0.7757(2) 0.23183(18) 0.52658(14) 0.0199(5) Uani 1 1 d .
C37 C 1.0164(2) 0.1734(2) 0.11406(14) 0.0233(6) Uani 1 1 d .
C38 C 0.8599(2) -0.0039(2) 0.29076(14) 0.0241(5) Uani 1 1 d .
H38A H 0.8562 0.0587 0.3216 0.029 Uiso 1 1 calc R
C8 C 0.7086(2) 0.36983(19) 0.39790(13) 0.0190(5) Uani 1 1 d .
C25 C 0.8146(3) 0.25010(19) 0.58874(14) 0.0245(6) Uani 1 1 d .
H25A H 0.8930 0.2778 0.5832 0.029 Uiso 1 1 calc R
C50 C 0.7428(2) 0.5916(2) 0.20029(14) 0.0239(6) Uani 1 1 d .
H50A H 0.7156 0.5562 0.2518 0.029 Uiso 1 1 calc R
C49 C 1.0867(2) 0.52764(19) 0.19707(13) 0.0214(5) Uani 1 1 d .
C2 C 0.9831(2) 0.20138(19) 0.43755(13) 0.0195(5) Uani 1 1 d .
C1 C 0.8572(2) 0.24459(18) 0.45324(14) 0.0206(5) Uani 1 1 d .
C48 C 1.1332(3) 0.6274(2) 0.15789(14) 0.0254(6) Uani 1 1 d .
H48A H 1.2191 0.6357 0.1484 0.030 Uiso 1 1 calc R
C10 C 0.6109(2) 0.55606(19) 0.42011(14) 0.0232(5) Uani 1 1 d .
H10A H 0.6109 0.6280 0.4363 0.028 Uiso 1 1 calc R
C47 C 1.0566(3) 0.7148(2) 0.13235(15) 0.0274(6) Uani 1 1 d .
H47A H 1.0895 0.7820 0.1056 0.033 Uiso 1 1 calc R
C13 C 0.6072(2) 0.34411(19) 0.37462(14) 0.0212(5) Uani 1 1 d .
C14 C 0.8269(2) 0.51651(19) 0.43730(14) 0.0226(5) Uani 1 1 d .
H14A H 0.8938 0.4538 0.4296 0.027 Uiso 1 1 calc R
C28 C 1.4535(3) 0.0333(2) 0.16493(15) 0.0280(6) Uani 1 1 d .
H28A H 1.5344 0.0540 0.1611 0.034 Uiso 1 1 calc R
C35 C 0.8832(3) 0.0482(2) 0.08579(15) 0.0286(6) Uani 1 1 d .
H35A H 0.8505 0.0201 0.0506 0.034 Uiso 1 1 calc R
C34 C 0.8478(2) 0.0061(2) 0.15847(15) 0.0258(6) Uani 1 1 d .
H34A H 0.7904 -0.0504 0.1729 0.031 Uiso 1 1 calc R
C17 C 0.6004(2) 0.2306(2) 0.34769(15) 0.0243(5) Uani 1 1 d .
H17A H 0.6680 0.1770 0.3614 0.029 Uiso 1 1 calc R
C7 C 1.1303(2) 0.12311(18) 0.26296(13) 0.0197(5) Uani 1 1 d .
C11 C 0.5101(2) 0.5318(2) 0.39770(15) 0.0251(6) Uani 1 1 d .
H11A H 0.4418 0.5865 0.3984 0.030 Uiso 1 1 calc R
C31 C 1.2165(2) -0.0270(2) 0.17614(14) 0.0246(5) Uani 1 1 d .
H31A H 1.1358 -0.0479 0.1794 0.030 Uiso 1 1 calc R
C30 C 1.3180(3) -0.0821(2) 0.13221(15) 0.0299(6) Uani 1 1 d .
H30A H 1.3060 -0.1409 0.1062 0.036 Uiso 1 1 calc R
C33 C 0.8956(2) 0.04583(19) 0.21109(14) 0.0222(5) Uani 1 1 d .
C22 C 0.5840(3) 0.1731(2) 0.60644(16) 0.0294(6) Uani 1 1 d .
H22A H 0.5044 0.1474 0.6126 0.035 Uiso 1 1 calc R
C12 C 0.5085(2) 0.4271(2) 0.37409(14) 0.0233(5) Uani 1 1 d .
H12A H 0.4397 0.4113 0.3573 0.028 Uiso 1 1 calc R
C16 C 0.8051(3) 0.5435(2) 0.51571(15) 0.0269(6) Uani 1 1 d .
H16A H 0.7761 0.4770 0.5493 0.040 Uiso 1 1 calc R
H16B H 0.7428 0.6076 0.5238 0.040 Uiso 1 1 calc R
H16C H 0.8823 0.5633 0.5245 0.040 Uiso 1 1 calc R
C24 C 0.7405(3) 0.2283(2) 0.65753(15) 0.0312(6) Uani 1 1 d .
H24A H 0.7689 0.2402 0.6989 0.037 Uiso 1 1 calc R
C27 C 1.3536(2) 0.0882(2) 0.20920(14) 0.0247(5) Uani 1 1 d .
H27A H 1.3669 0.1462 0.2355 0.030 Uiso 1 1 calc R
C23 C 0.6252(3) 0.1894(2) 0.66740(16) 0.0314(7) Uani 1 1 d .
H23A H 0.5749 0.1740 0.7151 0.038 Uiso 1 1 calc R
C15 C 0.8722(3) 0.6213(2) 0.38536(15) 0.0272(6) Uani 1 1 d .
H15A H 0.8863 0.6048 0.3347 0.041 Uiso 1 1 calc R
H15B H 0.9493 0.6408 0.3944 0.041 Uiso 1 1 calc R
H15C H 0.8097 0.6852 0.3938 0.041 Uiso 1 1 calc R
C41 C 1.1080(3) 0.2636(2) 0.08721(15) 0.0285(6) Uani 1 1 d .
H41A H 1.1335 0.2836 0.1305 0.034 Uiso 1 1 calc R
C29 C 1.4359(3) -0.0519(2) 0.12616(15) 0.0311(6) Uani 1 1 d .
H29A H 1.5045 -0.0891 0.0957 0.037 Uiso 1 1 calc R
C3 C 1.0461(2) 0.13192(19) 0.48390(14) 0.0209(5) Uani 1 1 d .
H3A H 1.0107 0.1207 0.5349 0.025 Uiso 1 1 calc R
C43 C 1.2241(3) 0.2185(2) 0.03415(16) 0.0348(7) Uani 1 1 d .
H43A H 1.2607 0.1499 0.0579 0.052 Uiso 1 1 calc R
H43B H 1.2839 0.2764 0.0203 0.052 Uiso 1 1 calc R
H43C H 1.2021 0.2005 -0.0096 0.052 Uiso 1 1 calc R
C40 C 0.9560(3) -0.0978(2) 0.31041(16) 0.0297(6) Uani 1 1 d .
H40A H 1.0378 -0.0683 0.2973 0.045 Uiso 1 1 calc R
H40B H 0.9574 -0.1626 0.2835 0.045 Uiso 1 1 calc R
H40C H 0.9340 -0.1221 0.3630 0.045 Uiso 1 1 calc R
C18 C 0.4780(3) 0.1788(2) 0.38309(18) 0.0326(6) Uani 1 1 d .
H18A H 0.4653 0.1712 0.4363 0.049 Uiso 1 1 calc R
H18B H 0.4799 0.1039 0.3670 0.049 Uiso 1 1 calc R
H18C H 0.4103 0.2282 0.3687 0.049 Uiso 1 1 calc R
C52 C 0.6633(3) 0.7028(2) 0.19239(17) 0.0343(7) Uani 1 1 d .
H52A H 0.6791 0.7550 0.2242 0.051 Uiso 1 1 calc R
H52B H 0.5760 0.6877 0.2063 0.051 Uiso 1 1 calc R
H52C H 0.6839 0.7372 0.1416 0.051 Uiso 1 1 calc R
C36 C 0.9656(3) 0.1304(2) 0.06418(15) 0.0275(6) Uani 1 1 d .
H36A H 0.9885 0.1587 0.0140 0.033 Uiso 1 1 calc R
C39 C 0.7348(3) -0.0542(2) 0.31297(17) 0.0324(6) Uani 1 1 d .
H39A H 0.6711 0.0033 0.3013 0.049 Uiso 1 1 calc R
H39B H 0.7152 -0.0785 0.3656 0.049 Uiso 1 1 calc R
H39C H 0.7377 -0.1196 0.2863 0.049 Uiso 1 1 calc R
C19 C 0.6221(3) 0.2437(2) 0.26463(16) 0.0305(6) Uani 1 1 d .
H19A H 0.7005 0.2774 0.2428 0.046 Uiso 1 1 calc R
H19B H 0.5548 0.2930 0.2499 0.046 Uiso 1 1 calc R
H19C H 0.6251 0.1690 0.2479 0.046 Uiso 1 1 calc R
C54 C 1.1802(3) 0.4630(2) 0.30455(15) 0.0286(6) Uani 1 1 d .
H54A H 1.0966 0.4706 0.3356 0.043 Uiso 1 1 calc R
H54B H 1.2197 0.5338 0.3002 0.043 Uiso 1 1 calc R
H54C H 1.2284 0.4006 0.3264 0.043 Uiso 1 1 calc R
C55 C 1.3033(2) 0.4251(2) 0.17993(16) 0.0317(6) Uani 1 1 d .
H55A H 1.2983 0.4091 0.1315 0.048 Uiso 1 1 calc R
H55B H 1.3512 0.3623 0.2017 0.048 Uiso 1 1 calc R
H55C H 1.3438 0.4954 0.1752 0.048 Uiso 1 1 calc R
C42 C 1.0496(3) 0.3716(2) 0.05184(16) 0.0323(6) Uani 1 1 d .
H42A H 0.9760 0.3994 0.0866 0.048 Uiso 1 1 calc R
H42B H 1.0264 0.3549 0.0081 0.048 Uiso 1 1 calc R
H42C H 1.1091 0.4298 0.0382 0.048 Uiso 1 1 calc R
C51 C 0.7160(3) 0.5112(2) 0.15051(16) 0.0313(6) Uani 1 1 d .
H51A H 0.7659 0.4392 0.1553 0.047 Uiso 1 1 calc R
H51B H 0.7366 0.5458 0.0997 0.047 Uiso 1 1 calc R
H51C H 0.6284 0.4973 0.1647 0.047 Uiso 1 1 calc R
C56 C 0.5501(3) 0.4649(3) 0.01573(17) 0.0366(7) Uani 1 1 d .
H56A H 0.6304 0.4959 -0.0080 0.044 Uiso 1 1 calc R
H56B H 0.5335 0.4729 0.0685 0.044 Uiso 1 1 calc R
C57 C 0.5601(3) 0.3396(3) 0.00612(18) 0.0415(7) Uani 1 1 d .
H57A H 0.5767 0.3312 -0.0466 0.050 Uiso 1 1 calc R
H57B H 0.4802 0.3080 0.0301 0.050 Uiso 1 1 calc R
C58 C 0.6615(3) 0.2715(3) 0.0379(2) 0.0487(8) Uani 1 1 d .
H58A H 0.6643 0.1918 0.0298 0.073 Uiso 1 1 calc R
H58B H 0.6442 0.2774 0.0904 0.073 Uiso 1 1 calc R
H58C H 0.7411 0.3016 0.0139 0.073 Uiso 1 1 calc R

loop_
_atom_site_aniso_label
_atom_site_aniso_U_11
_atom_site_aniso_U_22
_atom_site_aniso_U_33
_atom_site_aniso_U_23
_atom_site_aniso_U_13
_atom_site_aniso_U_12
Al1 0.0199(4) 0.0181(3) 0.0180(4) -0.0038(3) -0.0065(3) 0.0031(2)
N1 0.0149(11) 0.0192(9) 0.0211(11) -0.0053(8) -0.0061(8) 0.0017(7)
N2 0.0167(11) 0.0204(9) 0.0190(11) -0.0055(8) -0.0052(8) 0.0050(7)
N3 0.0181(11) 0.0208(9) 0.0202(11) -0.0046(8) -0.0066(8) 0.0011(7)
N4 0.0183(11) 0.0242(10) 0.0271(12) -0.0014(8) -0.0062(9) 0.0013(8)
C21 0.0250(14) 0.0173(10) 0.0309(15) -0.0041(9) -0.0075(11) 0.0038(9)
C44 0.0243(14) 0.0214(11) 0.0155(12) -0.0067(9) -0.0046(10) 0.0021(9)
C6 0.0144(13) 0.0194(10) 0.0222(13) -0.0053(9) -0.0028(9) 0.0012(8)
C45 0.0280(14) 0.0224(11) 0.0165(12) -0.0062(9) -0.0074(10) 0.0016(9)
C5 0.0190(13) 0.0193(10) 0.0251(14) -0.0046(9) -0.0070(10) 0.0023(8)
C26 0.0231(14) 0.0207(10) 0.0195(13) -0.0034(9) -0.0064(10) 0.0033(9)
C9 0.0203(13) 0.0227(11) 0.0171(12) -0.0038(9) -0.0041(9) 0.0000(9)
C46 0.0337(16) 0.0214(11) 0.0210(13) -0.0036(9) -0.0105(11) 0.0010(9)
C4 0.0222(14) 0.0211(11) 0.0259(14) -0.0027(9) -0.0119(10) 0.0027(9)
C53 0.0241(14) 0.0230(11) 0.0232(14) -0.0050(9) -0.0065(10) -0.0007(9)
C32 0.0187(13) 0.0209(10) 0.0221(13) -0.0076(9) -0.0076(10) 0.0052(8)
C20 0.0172(13) 0.0162(10) 0.0252(13) -0.0032(9) -0.0056(10) 0.0054(8)
C37 0.0247(14) 0.0237(11) 0.0230(14) -0.0062(10) -0.0098(10) 0.0057(9)
C38 0.0262(14) 0.0213(11) 0.0257(14) -0.0076(10) -0.0069(11) 0.0023(9)
C8 0.0175(13) 0.0207(10) 0.0188(12) -0.0037(9) -0.0046(9) 0.0019(8)
C25 0.0286(14) 0.0188(10) 0.0260(14) -0.0049(9) -0.0079(11) 0.0053(9)
C50 0.0253(14) 0.0244(11) 0.0218(13) -0.0030(10) -0.0073(10) 0.0037(9)
C49 0.0237(14) 0.0228(11) 0.0189(13) -0.0069(9) -0.0064(10) 0.0010(9)
C2 0.0217(13) 0.0195(10) 0.0184(13) -0.0072(9) -0.0048(10) 0.0007(8)
C1 0.0248(14) 0.0157(10) 0.0229(13) -0.0037(9) -0.0087(10) 0.0000(8)
C48 0.0253(14) 0.0268(12) 0.0252(14) -0.0043(10) -0.0068(11) -0.0032(10)
C10 0.0265(14) 0.0196(10) 0.0241(14) -0.0070(9) -0.0063(10) 0.0028(9)
C47 0.0342(16) 0.0231(11) 0.0271(15) -0.0008(10) -0.0107(11) -0.0059(10)
C13 0.0221(14) 0.0211(11) 0.0220(13) -0.0057(9) -0.0075(10) 0.0012(9)
C14 0.0239(14) 0.0214(11) 0.0234(14) -0.0082(9) -0.0058(10) 0.0016(9)
C28 0.0225(14) 0.0341(13) 0.0260(14) -0.0052(11) -0.0036(11) 0.0020(10)
C35 0.0328(16) 0.0269(12) 0.0324(16) -0.0115(11) -0.0183(12) 0.0050(10)
C34 0.0238(14) 0.0222(11) 0.0346(16) -0.0088(10) -0.0115(11) 0.0022(9)
C17 0.0222(14) 0.0228(11) 0.0303(15) -0.0072(10) -0.0102(11) 0.0018(9)
C7 0.0201(13) 0.0184(10) 0.0205(13) -0.0037(9) -0.0046(10) 0.0013(8)
C11 0.0224(14) 0.0239(11) 0.0280(14) -0.0040(10) -0.0075(11) 0.0072(9)
C31 0.0268(14) 0.0234(11) 0.0257(14) -0.0068(10) -0.0098(11) 0.0027(9)
C30 0.0343(17) 0.0278(12) 0.0292(15) -0.0117(11) -0.0099(12) 0.0066(10)
C33 0.0200(13) 0.0205(10) 0.0278(14) -0.0070(10) -0.0093(10) 0.0057(9)
C22 0.0245(14) 0.0223(11) 0.0343(16) 0.0027(10) 0.0006(11) 0.0045(9)
C12 0.0172(13) 0.0282(12) 0.0272(14) -0.0049(10) -0.0106(10) 0.0013(9)
C16 0.0292(15) 0.0292(12) 0.0258(14) -0.0081(10) -0.0105(11) -0.0014(10)
C24 0.0418(18) 0.0241(11) 0.0256(15) -0.0064(10) -0.0085(12) 0.0124(11)
C27 0.0235(14) 0.0264(11) 0.0253(14) -0.0068(10) -0.0075(10) 0.0026(9)
C23 0.0342(16) 0.0239(11) 0.0267(15) 0.0000(10) 0.0040(11) 0.0098(10)
C15 0.0308(15) 0.0272(12) 0.0256(14) -0.0074(10) -0.0067(11) -0.0054(10)
C41 0.0350(16) 0.0329(13) 0.0187(14) -0.0026(10) -0.0074(11) -0.0056(11)
C29 0.0285(16) 0.0338(13) 0.0278(15) -0.0106(11) -0.0032(11) 0.0120(11)
C3 0.0243(14) 0.0215(11) 0.0178(12) -0.0043(9) -0.0062(10) 0.0003(9)
C43 0.0305(16) 0.0423(15) 0.0305(16) -0.0001(12) -0.0082(12) -0.0005(11)
C40 0.0346(16) 0.0256(12) 0.0305(15) -0.0002(10) -0.0121(12) -0.0023(10)
C18 0.0263(15) 0.0278(12) 0.0475(18) -0.0090(12) -0.0127(13) -0.0036(10)
C52 0.0329(16) 0.0300(13) 0.0391(17) -0.0044(12) -0.0110(13) 0.0085(11)
C36 0.0330(16) 0.0305(12) 0.0214(14) -0.0071(10) -0.0114(11) 0.0042(10)
C39 0.0320(16) 0.0295(12) 0.0358(16) -0.0018(11) -0.0088(12) -0.0026(10)
C19 0.0325(16) 0.0294(12) 0.0350(16) -0.0100(11) -0.0165(12) 0.0014(10)
C54 0.0325(16) 0.0298(12) 0.0275(15) -0.0055(10) -0.0148(11) 0.0007(10)
C55 0.0247(15) 0.0315(13) 0.0363(17) -0.0040(11) -0.0048(12) 0.0038(10)
C42 0.0439(17) 0.0276(12) 0.0260(15) -0.0055(11) -0.0077(12) -0.0030(11)
C51 0.0323(16) 0.0329(13) 0.0322(16) -0.0073(11) -0.0138(12) 0.0006(11)
C56 0.0278(17) 0.0571(18) 0.0265(15) -0.0092(13) -0.0081(12) -0.0011(13)
C57 0.0328(18) 0.0566(18) 0.0368(18) -0.0136(14) -0.0089(13) 0.0018(13)
C58 0.048(2) 0.0576(19) 0.0387(19) -0.0049(15) -0.0107(15) 0.0035(15)

loop_
_atom_type_symbol
_atom_type_description
_atom_type_scat_dispersion_real
_atom_type_scat_dispersion_imag
_atom_type_scat_source
C C 0.0181 0.0091 'International Tables Vol C Tables 4.2.6.8 and 6.1.1.4'
H H 0.0000 0.0000 'International Tables Vol C Tables 4.2.6.8 and 6.1.1.4'
N N 0.0311 0.0180 'International Tables Vol C Tables 4.2.6.8 and 6.1.1.4'
Al Al 0.2130 0.2455 'International Tables Vol C Tables 4.2.6.8 and 6.1.1.4'

loop_
_geom_angle_atom_site_label_1
_geom_angle_atom_site_label_2
_geom_angle_atom_site_label_3
_geom_angle
_geom_angle_site_symmetry_1
_geom_angle_site_symmetry_3
N4 Al1 N2 141.31(10) . .
N4 Al1 N1 101.79(9) . .
N2 Al1 N1 84.78(9) . .
N4 Al1 N3 113.13(10) . .
N2 Al1 N3 84.48(9) . .
N1 Al1 N3 135.67(9) . .
C1 N1 C8 120.8(2) . .
C1 N1 Al1 112.88(16) . .
C8 N1 Al1 122.26(15) . .
C2 N2 C6 118.89(18) . .
C2 N2 Al1 115.11(15) . .
C6 N2 Al1 114.55(16) . .
C7 N3 C32 120.99(19) . .
C7 N3 Al1 111.92(16) . .
C32 N3 Al1 126.78(15) . .
C44 N4 Al1 143.55(18) . .
C44 N4 H4A 108.2 . .
Al1 N4 H4A 108.2 . .
C22 C21 C20 120.8(3) . .
C22 C21 H21A 119.6 . .
C20 C21 H21A 119.6 . .
N4 C44 C49 121.5(2) . .
N4 C44 C45 118.7(2) . .
C49 C44 C45 119.7(2) . .
C5 C6 N2 118.2(2) . .
C5 C6 C7 127.0(2) . .
N2 C6 C7 113.1(2) . .
C46 C45 C44 118.3(2) . .
C46 C45 C50 121.5(2) . .
C44 C45 C50 120.2(2) . .
C6 C5 C4 119.2(2) . .
C6 C5 H5A 120.4 . .
C4 C5 H5A 120.4 . .
C27 C26 C31 118.2(2) . .
C27 C26 C7 118.0(2) . .
C31 C26 C7 123.8(2) . .
C10 C9 C8 117.3(2) . .
C10 C9 C14 118.5(2) . .
C8 C9 C14 124.0(2) . .
C47 C46 C45 122.4(2) . .
C47 C46 H46A 118.8 . .
C45 C46 H46A 118.8 . .
C3 C4 C5 119.6(2) . .
C3 C4 H4B 120.2 . .
C5 C4 H4B 120.2 . .
C55 C53 C49 114.2(2) . .
C55 C53 C54 110.0(2) . .
C49 C53 C54 110.47(19) . .
C55 C53 H53A 107.3 . .
C49 C53 H53A 107.3 . .
C54 C53 H53A 107.3 . .
C37 C32 C33 121.5(2) . .
C37 C32 N3 121.6(2) . .
C33 C32 N3 116.9(2) . .
C21 C20 C25 117.8(2) . .
C21 C20 C1 120.3(2) . .
C25 C20 C1 121.8(2) . .
C36 C37 C32 117.8(2) . .
C36 C37 C41 119.6(2) . .
C32 C37 C41 122.6(2) . .
C33 C38 C39 114.3(2) . .
C33 C38 C40 112.1(2) . .
C39 C38 C40 107.1(2) . .
C33 C38 H38A 107.7 . .
C39 C38 H38A 107.7 . .
C40 C38 H38A 107.7 . .
C13 C8 C9 121.2(2) . .
C13 C8 N1 119.9(2) . .
C9 C8 N1 118.5(2) . .
C24 C25 C20 120.8(3) . .
C24 C25 H25A 119.6 . .
C20 C25 H25A 119.6 . .
C45 C50 C52 114.7(2) . .
C45 C50 C51 111.0(2) . .
C52 C50 C51 108.5(2) . .
C45 C50 H50A 107.4 . .
C52 C50 H50A 107.4 . .
C51 C50 H50A 107.4 . .
C48 C49 C44 119.4(2) . .
C48 C49 C53 119.2(2) . .
C44 C49 C53 121.3(2) . .
N2 C2 C3 118.1(2) . .
N2 C2 C1 113.5(2) . .
C3 C2 C1 128.0(2) . .
N1 C1 C2 113.4(2) . .
N1 C1 C20 123.2(2) . .
C2 C1 C20 123.1(2) . .
C47 C48 C49 121.5(2) . .
C47 C48 H48A 119.2 . .
C49 C48 H48A 119.2 . .
C11 C10 C9 122.1(2) . .
C11 C10 H10A 118.9 . .
C9 C10 H10A 118.9 . .
C46 C47 C48 118.7(2) . .
C46 C47 H47A 120.6 . .
C48 C47 H47A 120.6 . .
C8 C13 C12 118.7(2) . .
C8 C13 C17 122.7(2) . .
C12 C13 C17 118.6(2) . .
C9 C14 C16 113.3(2) . .
C9 C14 C15 110.6(2) . .
C16 C14 C15 108.9(2) . .
C9 C14 H14A 108.0 . .
C16 C14 H14A 108.0 . .
C15 C14 H14A 108.0 . .
C27 C28 C29 120.4(3) . .
C27 C28 H28A 119.8 . .
C29 C28 H28A 119.8 . .
C36 C35 C34 120.3(3) . .
C36 C35 H35A 119.8 . .
C34 C35 H35A 119.8 . .
C35 C34 C33 120.7(2) . .
C35 C34 H34A 119.6 . .
C33 C34 H34A 119.6 . .
C13 C17 C19 110.5(2) . .
C13 C17 C18 112.2(2) . .
C19 C17 C18 110.5(2) . .
C13 C17 H17A 107.8 . .
C19 C17 H17A 107.8 . .
C18 C17 H17A 107.8 . .
N3 C7 C6 113.4(2) . .
N3 C7 C26 125.2(2) . .
C6 C7 C26 121.3(2) . .
C10 C11 C12 119.7(2) . .
C10 C11 H11A 120.2 . .
C12 C11 H11A 120.2 . .
C30 C31 C26 120.3(3) . .
C30 C31 H31A 119.9 . .
C26 C31 H31A 119.9 . .
C29 C30 C31 120.7(3) . .
C29 C30 H30A 119.7 . .
C31 C30 H30A 119.7 . .
C34 C33 C32 118.0(2) . .
C34 C33 C38 120.5(2) . .
C32 C33 C38 121.5(2) . .
C21 C22 C23 120.5(3) . .
C21 C22 H22A 119.8 . .
C23 C22 H22A 119.8 . .
C11 C12 C13 121.0(2) . .
C11 C12 H12A 119.5 . .
C13 C12 H12A 119.5 . .
C14 C16 H16A 109.5 . .
C14 C16 H16B 109.5 . .
H16A C16 H16B 109.5 . .
C14 C16 H16C 109.5 . .
H16A C16 H16C 109.5 . .
H16B C16 H16C 109.5 . .
C25 C24 C23 121.0(3) . .
C25 C24 H24A 119.5 . .
C23 C24 H24A 119.5 . .
C28 C27 C26 120.8(3) . .
C28 C27 H27A 119.6 . .
C26 C27 H27A 119.6 . .
C24 C23 C22 119.1(3) . .
C24 C23 H23A 120.5 . .
C22 C23 H23A 120.5 . .
C14 C15 H15A 109.5 . .
C14 C15 H15B 109.5 . .
H15A C15 H15B 109.5 . .
C14 C15 H15C 109.5 . .
H15A C15 H15C 109.5 . .
H15B C15 H15C 109.5 . .
C37 C41 C42 111.5(2) . .
C37 C41 C43 111.1(2) . .
C42 C41 C43 110.6(2) . .
C37 C41 H41A 107.8 . .
C42 C41 H41A 107.8 . .
C43 C41 H41A 107.8 . .
C30 C29 C28 119.6(2) . .
C30 C29 H29A 120.2 . .
C28 C29 H29A 120.2 . .
C2 C3 C4 119.6(2) . .
C2 C3 H3A 120.2 . .
C4 C3 H3A 120.2 . .
C41 C43 H43A 109.5 . .
C41 C43 H43B 109.5 . .
H43A C43 H43B 109.5 . .
C41 C43 H43C 109.5 . .
H43A C43 H43C 109.5 . .
H43B C43 H43C 109.5 . .
C38 C40 H40A 109.5 . .
C38 C40 H40B 109.5 . .
H40A C40 H40B 109.5 . .
C38 C40 H40C 109.5 . .
H40A C40 H40C 109.5 . .
H40B C40 H40C 109.5 . .
C17 C18 H18A 109.5 . .
C17 C18 H18B 109.5 . .
H18A C18 H18B 109.5 . .
C17 C18 H18C 109.5 . .
H18A C18 H18C 109.5 . .
H18B C18 H18C 109.5 . .
C50 C52 H52A 109.5 . .
C50 C52 H52B 109.5 . .
H52A C52 H52B 109.5 . .
C50 C52 H52C 109.5 . .
H52A C52 H52C 109.5 . .
H52B C52 H52C 109.5 . .
C35 C36 C37 121.6(3) . .
C35 C36 H36A 119.2 . .
C37 C36 H36A 119.2 . .
C38 C39 H39A 109.5 . .
C38 C39 H39B 109.5 . .
H39A C39 H39B 109.5 . .
C38 C39 H39C 109.5 . .
H39A C39 H39C 109.5 . .
H39B C39 H39C 109.5 . .
C17 C19 H19A 109.5 . .
C17 C19 H19B 109.5 . .
H19A C19 H19B 109.5 . .
C17 C19 H19C 109.5 . .
H19A C19 H19C 109.5 . .
H19B C19 H19C 109.5 . .
C53 C54 H54A 109.5 . .
C53 C54 H54B 109.5 . .
H54A C54 H54B 109.5 . .
C53 C54 H54C 109.5 . .
H54A C54 H54C 109.5 . .
H54B C54 H54C 109.5 . .
C53 C55 H55A 109.5 . .
C53 C55 H55B 109.5 . .
H55A C55 H55B 109.5 . .
C53 C55 H55C 109.5 . .
H55A C55 H55C 109.5 . .
H55B C55 H55C 109.5 . .
C41 C42 H42A 109.5 . .
C41 C42 H42B 109.5 . .
H42A C42 H42B 109.5 . .
C41 C42 H42C 109.5 . .
H42A C42 H42C 109.5 . .
H42B C42 H42C 109.5 . .
C50 C51 H51A 109.5 . .
C50 C51 H51B 109.5 . .
H51A C51 H51B 109.5 . .
C50 C51 H51C 109.5 . .
H51A C51 H51C 109.5 . .
H51B C51 H51C 109.5 . .
C57 C56 C56 114.1(3) . 2_665
C57 C56 H56A 108.7 . .
C56 C56 H56A 108.7 2_665 .
C57 C56 H56B 108.7 . .
C56 C56 H56B 108.7 2_665 .
H56A C56 H56B 107.6 . .
C56 C57 C58 112.9(3) . .
C56 C57 H57A 109.0 . .
C58 C57 H57A 109.0 . .
C56 C57 H57B 109.0 . .
C58 C57 H57B 109.0 . .
H57A C57 H57B 107.8 . .
C57 C58 H58A 109.5 . .
C57 C58 H58B 109.5 . .
H58A C58 H58B 109.5 . .
C57 C58 H58C 109.5 . .
H58A C58 H58C 109.5 . .
H58B C58 H58C 109.5 . .

loop_
_geom_bond_atom_site_label_1
_geom_bond_atom_site_label_2
_geom_bond_distance
_geom_bond_site_symmetry_2
Al1 N4 1.805(2) .
Al1 N2 1.831(2) .
Al1 N1 1.912(2) .
Al1 N3 1.923(2) .
N1 C1 1.374(3) .
N1 C8 1.448(3) .
N2 C2 1.383(3) .
N2 C6 1.402(3) .
N3 C7 1.370(3) .
N3 C32 1.441(3) .
N4 C44 1.395(3) .
N4 H4A 0.8800 .
C21 C22 1.382(4) .
C21 C20 1.402(4) .
C21 H21A 0.9500 .
C44 C49 1.403(4) .
C44 C45 1.426(3) .
C6 C5 1.383(3) .
C6 C7 1.426(4) .
C45 C46 1.396(3) .
C45 C50 1.517(4) .
C5 C4 1.399(4) .
C5 H5A 0.9500 .
C26 C27 1.404(4) .
C26 C31 1.406(4) .
C26 C7 1.484(3) .
C9 C10 1.403(3) .
C9 C8 1.420(3) .
C9 C14 1.516(4) .
C46 C47 1.377(4) .
C46 H46A 0.9500 .
C4 C3 1.397(3) .
C4 H4B 0.9500 .
C53 C55 1.528(4) .
C53 C49 1.530(3) .
C53 C54 1.531(4) .
C53 H53A 1.0000 .
C32 C37 1.399(4) .
C32 C33 1.414(4) .
C20 C25 1.406(4) .
C20 C1 1.467(4) .
C37 C36 1.395(4) .
C37 C41 1.520(4) .
C38 C33 1.523(4) .
C38 C39 1.527(4) .
C38 C40 1.544(3) .
C38 H38A 1.0000 .
C8 C13 1.393(4) .
C25 C24 1.376(4) .
C25 H25A 0.9500 .
C50 C52 1.529(3) .
C50 C51 1.533(4) .
C50 H50A 1.0000 .
C49 C48 1.396(3) .
C2 C3 1.395(3) .
C2 C1 1.424(4) .
C48 C47 1.392(4) .
C48 H48A 0.9500 .
C10 C11 1.372(4) .
C10 H10A 0.9500 .
C47 H47A 0.9500 .
C13 C12 1.405(3) .
C13 C17 1.526(3) .
C14 C16 1.523(4) .
C14 C15 1.535(3) .
C14 H14A 1.0000 .
C28 C27 1.386(4) .
C28 C29 1.389(4) .
C28 H28A 0.9500 .
C35 C36 1.373(4) .
C35 C34 1.381(4) .
C35 H35A 0.9500 .
C34 C33 1.399(4) .
C34 H34A 0.9500 .
C17 C19 1.527(4) .
C17 C18 1.530(4) .
C17 H17A 1.0000 .
C11 C12 1.386(4) .
C11 H11A 0.9500 .
C31 C30 1.395(4) .
C31 H31A 0.9500 .
C30 C29 1.381(4) .
C30 H30A 0.9500 .
C22 C23 1.392(4) .
C22 H22A 0.9500 .
C12 H12A 0.9500 .
C16 H16A 0.9800 .
C16 H16B 0.9800 .
C16 H16C 0.9800 .
C24 C23 1.382(4) .
C24 H24A 0.9500 .
C27 H27A 0.9500 .
C23 H23A 0.9500 .
C15 H15A 0.9800 .
C15 H15B 0.9800 .
C15 H15C 0.9800 .
C41 C42 1.531(4) .
C41 C43 1.535(4) .
C41 H41A 1.0000 .
C29 H29A 0.9500 .
C3 H3A 0.9500 .
C43 H43A 0.9800 .
C43 H43B 0.9800 .
C43 H43C 0.9800 .
C40 H40A 0.9800 .
C40 H40B 0.9800 .
C40 H40C 0.9800 .
C18 H18A 0.9800 .
C18 H18B 0.9800 .
C18 H18C 0.9800 .
C52 H52A 0.9800 .
C52 H52B 0.9800 .
C52 H52C 0.9800 .
C36 H36A 0.9500 .
C39 H39A 0.9800 .
C39 H39B 0.9800 .
C39 H39C 0.9800 .
C19 H19A 0.9800 .
C19 H19B 0.9800 .
C19 H19C 0.9800 .
C54 H54A 0.9800 .
C54 H54B 0.9800 .
C54 H54C 0.9800 .
C55 H55A 0.9800 .
C55 H55B 0.9800 .
C55 H55C 0.9800 .
C42 H42A 0.9800 .
C42 H42B 0.9800 .
C42 H42C 0.9800 .
C51 H51A 0.9800 .
C51 H51B 0.9800 .
C51 H51C 0.9800 .
C56 C57 1.519(5) .
C56 C56 1.522(6) 2_665
C56 H56A 0.9900 .
C56 H56B 0.9900 .
C57 C58 1.525(4) .
C57 H57A 0.9900 .
C57 H57B 0.9900 .
C58 H58A 0.9800 .
C58 H58B 0.9800 .
C58 H58C 0.9800 .

loop_
_geom_torsion_atom_site_label_1
_geom_torsion_atom_site_label_2
_geom_torsion_atom_site_label_3
_geom_torsion_atom_site_label_4
_geom_torsion
_geom_torsion_site_symmetry_1
N4 Al1 N1 C1 -142.80(16) .
N2 Al1 N1 C1 -1.40(16) .
N3 Al1 N1 C1 75.2(2) .
N4 Al1 N1 C8 14.6(2) .
N2 Al1 N1 C8 156.03(19) .
N3 Al1 N1 C8 -127.36(18) .
N4 Al1 N2 C2 106.7(2) .
N1 Al1 N2 C2 4.37(17) .
N3 Al1 N2 C2 -132.56(17) .
N4 Al1 N2 C6 -110.1(2) .
N1 Al1 N2 C6 147.56(18) .
N3 Al1 N2 C6 10.63(17) .
N4 Al1 N3 C7 129.18(17) .
N2 Al1 N3 C7 -15.06(17) .
N1 Al1 N3 C7 -91.78(19) .
N4 Al1 N3 C32 -57.3(2) .
N2 Al1 N3 C32 158.5(2) .
N1 Al1 N3 C32 81.8(2) .
N2 Al1 N4 C44 37.5(4) .
N1 Al1 N4 C44 133.9(3) .
N3 Al1 N4 C44 -74.0(3) .
Al1 N4 C44 C49 0.2(4) .
Al1 N4 C44 C45 -176.2(2) .
C2 N2 C6 C5 -28.5(3) .
Al1 N2 C6 C5 -170.19(18) .
C2 N2 C6 C7 137.3(2) .
Al1 N2 C6 C7 -4.4(3) .
N4 C44 C45 C46 177.0(2) .
C49 C44 C45 C46 0.6(4) .
N4 C44 C45 C50 -3.9(4) .
C49 C44 C45 C50 179.6(2) .
N2 C6 C5 C4 11.4(3) .
C7 C6 C5 C4 -152.2(3) .
C44 C45 C46 C47 -0.4(4) .
C50 C45 C46 C47 -179.4(2) .
C6 C5 C4 C3 8.2(4) .
C7 N3 C32 C37 -91.4(3) .
Al1 N3 C32 C37 95.6(2) .
C7 N3 C32 C33 91.2(3) .
Al1 N3 C32 C33 -81.8(2) .
C22 C21 C20 C25 -1.4(3) .
C22 C21 C20 C1 174.9(2) .
C33 C32 C37 C36 -0.5(3) .
N3 C32 C37 C36 -177.8(2) .
C33 C32 C37 C41 -179.9(2) .
N3 C32 C37 C41 2.8(3) .
C10 C9 C8 C13 2.5(4) .
C14 C9 C8 C13 -172.5(2) .
C10 C9 C8 N1 175.6(2) .
C14 C9 C8 N1 0.6(4) .
C1 N1 C8 C13 -119.8(3) .
Al1 N1 C8 C13 84.5(3) .
C1 N1 C8 C9 67.0(3) .
Al1 N1 C8 C9 -88.7(3) .
C21 C20 C25 C24 1.8(3) .
C1 C20 C25 C24 -174.4(2) .
C46 C45 C50 C52 -19.3(4) .
C44 C45 C50 C52 161.7(2) .
C46 C45 C50 C51 104.2(3) .
C44 C45 C50 C51 -74.8(3) .
N4 C44 C49 C48 -176.7(2) .
C45 C44 C49 C48 -0.4(4) .
N4 C44 C49 C53 -1.4(4) .
C45 C44 C49 C53 174.9(2) .
C55 C53 C49 C48 -37.2(3) .
C54 C53 C49 C48 87.4(3) .
C55 C53 C49 C44 147.5(2) .
C54 C53 C49 C44 -87.9(3) .
C6 N2 C2 C3 25.2(3) .
Al1 N2 C2 C3 166.75(18) .
C6 N2 C2 C1 -147.9(2) .
Al1 N2 C2 C1 -6.4(3) .
C8 N1 C1 C2 -159.5(2) .
Al1 N1 C1 C2 -1.7(2) .
C8 N1 C1 C20 25.8(3) .
Al1 N1 C1 C20 -176.40(18) .
N2 C2 C1 N1 5.2(3) .
C3 C2 C1 N1 -167.2(2) .
N2 C2 C1 C20 179.8(2) .
C3 C2 C1 C20 7.5(4) .
C21 C20 C1 N1 42.0(3) .
C25 C20 C1 N1 -141.9(2) .
C21 C20 C1 C2 -132.2(2) .
C25 C20 C1 C2 44.0(3) .
C44 C49 C48 C47 -0.1(4) .
C53 C49 C48 C47 -175.4(2) .
C8 C9 C10 C11 -2.2(4) .
C14 C9 C10 C11 173.1(2) .
C45 C46 C47 C48 0.0(4) .
C49 C48 C47 C46 0.3(4) .
C9 C8 C13 C12 -0.8(4) .
N1 C8 C13 C12 -173.8(2) .
C9 C8 C13 C17 177.5(2) .
N1 C8 C13 C17 4.5(4) .
C10 C9 C14 C16 66.4(3) .
C8 C9 C14 C16 -118.6(3) .
C10 C9 C14 C15 -56.1(3) .
C8 C9 C14 C15 118.9(3) .
C36 C35 C34 C33 -0.4(3) .
C8 C13 C17 C19 -104.2(3) .
C12 C13 C17 C19 74.0(3) .
C8 C13 C17 C18 131.9(3) .
C12 C13 C17 C18 -49.8(3) .
C32 N3 C7 C6 -157.8(2) .
Al1 N3 C7 C6 16.2(2) .
C32 N3 C7 C26 25.6(3) .
Al1 N3 C7 C26 -160.47(19) .
C5 C6 C7 N3 156.2(2) .
N2 C6 C7 N3 -8.1(3) .
C5 C6 C7 C26 -27.0(4) .
N2 C6 C7 C26 168.7(2) .
C27 C26 C7 N3 130.3(3) .
C31 C26 C7 N3 -48.7(3) .
C27 C26 C7 C6 -46.2(3) .
C31 C26 C7 C6 134.9(3) .
C9 C10 C11 C12 0.1(4) .
C27 C26 C31 C30 0.3(4) .
C7 C26 C31 C30 179.3(2) .
C26 C31 C30 C29 -0.8(4) .
C35 C34 C33 C32 0.0(3) .
C35 C34 C33 C38 -177.8(2) .
C37 C32 C33 C34 0.5(3) .
N3 C32 C33 C34 177.90(19) .
C37 C32 C33 C38 178.2(2) .
N3 C32 C33 C38 -4.4(3) .
C39 C38 C33 C34 -25.9(3) .
C40 C38 C33 C34 96.2(3) .
C39 C38 C33 C32 156.4(2) .
C40 C38 C33 C32 -81.5(3) .
C20 C21 C22 C23 0.1(3) .
C10 C11 C12 C13 1.8(4) .
C8 C13 C12 C11 -1.4(4) .
C17 C13 C12 C11 -179.8(2) .
C20 C25 C24 C23 -0.9(3) .
C29 C28 C27 C26 -0.1(4) .
C31 C26 C27 C28 0.1(4) .
C7 C26 C27 C28 -178.9(2) .
C25 C24 C23 C22 -0.5(3) .
C21 C22 C23 C24 0.9(3) .
C36 C37 C41 C42 61.6(3) .
C32 C37 C41 C42 -119.0(2) .
C36 C37 C41 C43 -62.3(3) .
C32 C37 C41 C43 117.1(2) .
C31 C30 C29 C28 0.8(4) .
C27 C28 C29 C30 -0.3(4) .
N2 C2 C3 C4 -5.3(3) .
C1 C2 C3 C4 166.7(2) .
C5 C4 C3 C2 -11.4(4) .
C34 C35 C36 C37 0.4(4) .
C32 C37 C36 C35 0.1(3) .
C41 C37 C36 C35 179.5(2) .
C56 C56 C57 C58 179.8(3) 2_665
